data_2239321
loop_
_publ_author_name
'Karthikeyan, V.'
'Ramkumar, V.'
'Karunakaran, R. Joel'

_publ_section_title
;
 1'-Allyl-1-(3,4-dimethylbenzoyl)-2-(4-methyl-1,3-thiazol-5-yl)-1,2,5,6,7,7a-hexahydrospiro[pyrrolizine-3,3'-indolin]-2'-one
;
_journal_coeditor_code HB7204
_journal_issue 5
_journal_name_full 'Acta Crystallographica Section E'
_journal_page_first o541
_journal_page_last o542
_journal_paper_doi 10.1107/S1600536814006990
_journal_volume 70
_journal_year 2014
_chemical_formula_iupac 'C30 H31 N3 O2 S'
_chemical_formula_moiety 'C30 H31 N3 O2 S'
_chemical_formula_sum 'C30 H31 N3 O2 S'
_chemical_formula_weight 497.64
_chemical_name_systematic
1'-Allyl-1-(3,4-dimethylbenzoyl)-2-(4-methyl-1,3-thiazol-5-yl)-1,2,5,6,7,7a-hexahydrospiro[pyrrolizine-3,3'-indolin]-2'-one
_space_group_crystal_system monoclinic
_space_group_IT_number 14
_space_group_name_Hall '-P 2ybc'
_space_group_name_H-M_alt 'P 1 21/c 1'
_symmetry_space_group_name_Hall '-P 2ybc'
_symmetry_space_group_name_H-M 'P 1 21/c 1'
_atom_sites_solution_hydrogens geom
_audit_creation_method SHELXL-2013
_cell_angle_alpha 90
_cell_angle_beta 94.6040(10)
_cell_angle_gamma 90
_cell_formula_units_Z 4
_cell_length_a 14.5718(4)
_cell_length_b 9.7218(2)
_cell_length_c 18.2609(5)
_cell_measurement_reflns_used 7315
_cell_measurement_temperature 298(2)
_cell_measurement_theta_max 28.3
_cell_measurement_theta_min 2.5
_cell_volume 2578.57(11)
_computing_cell_refinement 'SAINT-Plus (Bruker, 2004)'
_computing_data_collection 'APEX2 (Bruker, 2004)'
_computing_data_reduction 'SAINT-Plus (Bruker, 2004)'
_computing_molecular_graphics 'ORTEP-3 for Windows (Farrugia, 2012)'
_computing_publication_material 'SHELXL2013 (Sheldrick, 2008)'
_computing_structure_refinement 'SHELXL2013 (Sheldrick, 2008)'
_computing_structure_solution 'SHELXS2013 (Sheldrick, 2008)'
_diffrn_ambient_temperature 298(2)
_diffrn_measured_fraction_theta_full 0.964
_diffrn_measured_fraction_theta_max 0.989
_diffrn_measurement_device_type 'Bruker APEXII CCD'
_diffrn_measurement_method 'phi and omega scans'
_diffrn_radiation_type MoK\a
_diffrn_radiation_wavelength 0.71073
_diffrn_reflns_av_R_equivalents 0.0167
_diffrn_reflns_limit_h_max 17
_diffrn_reflns_limit_h_min -17
_diffrn_reflns_limit_k_max 10
_diffrn_reflns_limit_k_min -11
_diffrn_reflns_limit_l_max 21
_diffrn_reflns_limit_l_min -17
_diffrn_reflns_number 14973
_diffrn_reflns_theta_full 25.242
_diffrn_reflns_theta_max 24.999
_diffrn_reflns_theta_min 1.402
_exptl_absorpt_coefficient_mu 0.158
_exptl_absorpt_correction_T_max 0.9843
_exptl_absorpt_correction_T_min 0.9466
_exptl_absorpt_correction_type multi-scan
_exptl_absorpt_process_details '(SADABS; Bruker, 2004)'
_exptl_crystal_colour colourless
_exptl_crystal_density_diffrn 1.282
_exptl_crystal_description block
_exptl_crystal_F_000 1056
_exptl_crystal_size_max 0.35
_exptl_crystal_size_mid 0.20
_exptl_crystal_size_min 0.10
_refine_diff_density_max 0.476
_refine_diff_density_min -0.269
_refine_ls_extinction_method none
_refine_ls_goodness_of_fit_ref 1.057
_refine_ls_hydrogen_treatment constr
_refine_ls_matrix_type full
_refine_ls_number_parameters 328
_refine_ls_number_reflns 4494
_refine_ls_number_restraints 0
_refine_ls_restrained_S_all 1.057
_refine_ls_R_factor_all 0.0521
_refine_ls_R_factor_gt 0.0389
_refine_ls_shift/su_max 0.001
_refine_ls_shift/su_mean 0.000
_refine_ls_structure_factor_coef Fsqd
_refine_ls_weighting_details
;
w=1/[\s^2^(Fo^2^)+(0.0482P)^2^+1.2211P], where P=(Fo^2^+2Fc^2^)/3
;
_refine_ls_weighting_scheme calc
_refine_ls_wR_factor_gt 0.0986
_refine_ls_wR_factor_ref 0.1118
_reflns_number_gt 3647
_reflns_number_total 4494
_reflns_threshold_expression I>2\s(I)
_cod_data_source_file hb7204sup1.cf
_cod_data_source_block I
_cod_database_code 2239321
_cod_database_fobs_code 2239321
_shelx_space_group_comment
;
The symmetry employed for this shelxl refinement is uniquely defined
by the following loop, which should always be used as a source of
symmetry information in preference to the above space-group names.
They are only intended as comments.
;
_shelx_estimated_absorpt_t_min 0.947
_shelx_estimated_absorpt_t_max 0.984
_shelxl_version_number 20.13

loop_
_space_group_symop_operation_xyz
'x, y, z'
'-x, y+1/2, -z+1/2'
'-x, -y, -z'
'x, -y-1/2, z-1/2'

loop_
_atom_site_type_symbol
_atom_site_label
_atom_site_fract_x
_atom_site_fract_y
_atom_site_fract_z
_atom_site_U_iso_or_equiv
_atom_site_adp_type
_atom_site_calc_flag
_atom_site_occupancy
C C1 0.65413(13) 0.39883(19) 0.85262(10) 0.0383(4) Uani d 1
C C2 0.58768(14) 0.4613(2) 0.80571(11) 0.0518(5) Uani d 1
H H2 0.5986 0.5458 0.7841 0.062 Uiso calc 1
C C3 0.50416(14) 0.3940(3) 0.79186(12) 0.0581(6) Uani d 1
H H3 0.4582 0.4339 0.7605 0.070 Uiso calc 1
C C4 0.48832(14) 0.2689(2) 0.82378(12) 0.0552(6) Uani d 1
H H4 0.4323 0.2246 0.8132 0.066 Uiso calc 1
C C5 0.55540(13) 0.2081(2) 0.87182(11) 0.0461(5) Uani d 1
H H5 0.5441 0.1241 0.8938 0.055 Uiso calc 1
C C6 0.63861(12) 0.27365(18) 0.88649(10) 0.0350(4) Uani d 1
C C7 0.72224(11) 0.23936(17) 0.93863(9) 0.0318(4) Uani d 1
C C8 0.78884(12) 0.35889(17) 0.92293(9) 0.0325(4) Uani d 1
C C9 0.63441(14) 0.3191(2) 1.04689(11) 0.0466(5) Uani d 1
H H9A 0.5829 0.3301 1.0103 0.056 Uiso calc 1
H H9B 0.6563 0.4093 1.0629 0.056 Uiso calc 1
C C10 0.60697(16) 0.2348(2) 1.11132(13) 0.0564(6) Uani d 1
H H10A 0.6448 0.2578 1.1558 0.068 Uiso calc 1
H H10B 0.5428 0.2497 1.1196 0.068 Uiso calc 1
C C11 0.62314(16) 0.0887(2) 1.08836(12) 0.0547(6) Uani d 1
H H11A 0.5721 0.0547 1.0560 0.066 Uiso calc 1
H H11B 0.6320 0.0285 1.1307 0.066 Uiso calc 1
C C12 0.71102(13) 0.09952(18) 1.04812(10) 0.0376(4) Uani d 1
H H12 0.7650 0.0896 1.0833 0.045 Uiso calc 1
C C13 0.72035(12) 0.00419(18) 0.98251(10) 0.0345(4) Uani d 1
H H13 0.6581 -0.0167 0.9612 0.041 Uiso calc 1
C C14 0.76642(12) 0.09562(17) 0.92753(9) 0.0315(4) Uani d 1
H H14 0.8324 0.1013 0.9427 0.038 Uiso calc 1
C C15 0.75471(12) 0.03912(18) 0.84903(10) 0.0351(4) Uani d 1
C C16 0.81039(12) 0.09678(18) 0.79174(9) 0.0330(4) Uani d 1
C C17 0.78684(13) 0.06349(19) 0.71827(10) 0.0393(4) Uani d 1
H H17 0.7378 0.0045 0.7060 0.047 Uiso calc 1
C C18 0.83632(14) 0.1180(2) 0.66390(10) 0.0435(5) Uani d 1
H H18 0.8206 0.0938 0.6152 0.052 Uiso calc 1
C C19 0.90914(13) 0.2083(2) 0.68006(10) 0.0407(4) Uani d 1
C C20 0.93371(12) 0.24228(19) 0.75315(10) 0.0379(4) Uani d 1
C C21 0.88487(12) 0.18377(19) 0.80783(10) 0.0362(4) Uani d 1
H H21 0.9027 0.2036 0.8567 0.043 Uiso calc 1
C C22 0.76718(13) -0.12999(18) 1.00085(10) 0.0374(4) Uani d 1
C C23 0.72805(15) -0.25530(19) 1.00826(11) 0.0456(5) Uani d 1
N N3 0.78804(15) -0.36140(18) 1.02743(10) 0.0574(5) Uani d 1
C C25 0.87117(18) -0.3172(2) 1.03383(12) 0.0587(6) Uani d 1
H H25 0.9209 -0.3750 1.0460 0.070 Uiso calc 1
C C26 0.78500(16) 0.5701(2) 0.84570(11) 0.0510(5) Uani d 1
H H26A 0.8461 0.5823 0.8701 0.061 Uiso calc 1
H H26B 0.7483 0.6495 0.8569 0.061 Uiso calc 1
C C27 0.79208(15) 0.5635(2) 0.76434(12) 0.0545(6) Uani d 1
H H27 0.8124 0.4820 0.7445 0.065 Uiso calc 1
C C28 0.77137(17) 0.6652(3) 0.72003(13) 0.0625(6) Uani d 1
H H28A 0.7508 0.7480 0.7384 0.075 Uiso calc 1
H H28B 0.7771 0.6554 0.6699 0.075 Uiso calc 1
C C29 0.62774(17) -0.2887(3) 0.99541(17) 0.0746(8) Uani d 1
H H29A 0.6055 -0.3229 1.0400 0.112 Uiso calc 1
H H29B 0.6191 -0.3575 0.9578 0.112 Uiso calc 1
H H29C 0.5943 -0.2072 0.9802 0.112 Uiso calc 1
C C30 0.96004(16) 0.2666(3) 0.61853(12) 0.0646(7) Uani d 1
H H30A 0.9340 0.2307 0.5725 0.097 Uiso calc 1
H H30B 1.0238 0.2413 0.6255 0.097 Uiso calc 1
H H30C 0.9547 0.3650 0.6183 0.097 Uiso calc 1
C C31 1.00940(15) 0.3431(3) 0.77401(13) 0.0595(6) Uani d 1
H H31A 1.0671 0.3062 0.7612 0.089 Uiso calc 1
H H31B 1.0123 0.3596 0.8260 0.089 Uiso calc 1
H H31C 0.9972 0.4281 0.7482 0.089 Uiso calc 1
N N1 0.74354(10) 0.44675(15) 0.87448(8) 0.0393(4) Uani d 1
N N2 0.70847(10) 0.23905(14) 1.01728(8) 0.0353(3) Uani d 1
O O1 0.69856(10) -0.05143(15) 0.83445(8) 0.0535(4) Uani d 1
O O2 0.86754(9) 0.37134(13) 0.94943(7) 0.0409(3) Uani d 1
S S1 0.88481(4) -0.14445(6) 1.01858(3) 0.05538(18) Uani d 1

loop_
_atom_site_aniso_label
_atom_site_aniso_U_11
_atom_site_aniso_U_22
_atom_site_aniso_U_33
_atom_site_aniso_U_12
_atom_site_aniso_U_13
_atom_site_aniso_U_23
C1 0.0442(10) 0.0379(10) 0.0324(10) -0.0008(8) 0.0013(8) 0.0026(8)
C2 0.0567(12) 0.0521(13) 0.0457(12) 0.0046(10) -0.0018(10) 0.0158(10)
C3 0.0466(12) 0.0744(16) 0.0514(13) 0.0104(11) -0.0084(10) 0.0065(12)
C4 0.0405(11) 0.0676(15) 0.0562(14) -0.0054(10) -0.0048(10) -0.0061(11)
C5 0.0438(10) 0.0441(11) 0.0501(12) -0.0068(9) 0.0017(9) -0.0002(9)
C6 0.0379(9) 0.0337(10) 0.0331(10) -0.0010(8) 0.0019(7) 0.0000(7)
C7 0.0374(9) 0.0277(9) 0.0303(9) -0.0041(7) 0.0032(7) 0.0019(7)
C8 0.0420(10) 0.0284(9) 0.0274(9) -0.0042(7) 0.0036(7) -0.0019(7)
C9 0.0562(12) 0.0392(11) 0.0459(12) 0.0077(9) 0.0131(9) 0.0006(9)
C10 0.0591(13) 0.0564(14) 0.0562(14) 0.0026(11) 0.0204(11) 0.0020(11)
C11 0.0724(14) 0.0442(12) 0.0514(13) -0.0075(10) 0.0296(11) 0.0017(10)
C12 0.0495(10) 0.0308(9) 0.0331(10) 0.0022(8) 0.0075(8) 0.0047(8)
C13 0.0407(9) 0.0283(9) 0.0351(10) -0.0003(7) 0.0069(8) 0.0041(7)
C14 0.0358(9) 0.0282(9) 0.0308(9) -0.0012(7) 0.0038(7) 0.0027(7)
C15 0.0398(9) 0.0298(9) 0.0353(10) -0.0014(8) 0.0009(8) -0.0002(7)
C16 0.0386(9) 0.0292(9) 0.0312(9) 0.0035(7) 0.0032(7) 0.0004(7)
C17 0.0459(10) 0.0357(10) 0.0354(10) -0.0010(8) -0.0018(8) -0.0015(8)
C18 0.0546(11) 0.0484(12) 0.0272(9) 0.0077(9) 0.0013(8) -0.0001(8)
C19 0.0411(10) 0.0446(11) 0.0372(10) 0.0101(9) 0.0077(8) 0.0063(8)
C20 0.0346(9) 0.0397(10) 0.0400(11) 0.0038(8) 0.0060(8) 0.0023(8)
C21 0.0393(9) 0.0390(10) 0.0301(9) 0.0023(8) 0.0023(7) -0.0031(8)
C22 0.0483(10) 0.0331(10) 0.0321(10) 0.0043(8) 0.0103(8) 0.0035(7)
C23 0.0635(13) 0.0310(10) 0.0439(11) 0.0046(9) 0.0147(10) 0.0032(8)
N3 0.0843(14) 0.0359(10) 0.0530(11) 0.0144(9) 0.0116(10) 0.0062(8)
C25 0.0804(17) 0.0487(13) 0.0464(13) 0.0279(12) 0.0009(12) 0.0014(10)
C26 0.0656(13) 0.0370(11) 0.0497(12) -0.0152(10) 0.0008(10) 0.0130(9)
C27 0.0633(13) 0.0458(13) 0.0562(14) -0.0030(10) 0.0160(11) 0.0126(10)
C28 0.0760(16) 0.0611(15) 0.0510(14) -0.0116(12) 0.0082(12) 0.0139(11)
C29 0.0684(16) 0.0407(13) 0.117(2) -0.0092(11) 0.0203(15) 0.0028(14)
C30 0.0615(14) 0.0898(19) 0.0442(13) -0.0014(13) 0.0154(11) 0.0134(12)
C31 0.0477(12) 0.0712(16) 0.0601(14) -0.0150(11) 0.0069(11) 0.0050(12)
N1 0.0468(9) 0.0334(8) 0.0368(9) -0.0089(7) -0.0016(7) 0.0093(7)
N2 0.0459(8) 0.0285(8) 0.0323(8) 0.0006(6) 0.0078(7) 0.0018(6)
O1 0.0681(9) 0.0484(9) 0.0446(8) -0.0245(7) 0.0081(7) -0.0083(6)
O2 0.0408(7) 0.0399(7) 0.0413(7) -0.0082(6) -0.0012(6) -0.0010(6)
S1 0.0504(3) 0.0509(3) 0.0646(4) 0.0101(2) 0.0029(3) 0.0022(3)

loop_
_atom_type_symbol
_atom_type_description
_atom_type_scat_dispersion_real
_atom_type_scat_dispersion_imag
_atom_type_scat_source
C C 0.0033 0.0016 'International Tables Vol C Tables 4.2.6.8 and 6.1.1.4'
H H 0.0000 0.0000 'International Tables Vol C Tables 4.2.6.8 and 6.1.1.4'
N N 0.0061 0.0033 'International Tables Vol C Tables 4.2.6.8 and 6.1.1.4'
O O 0.0106 0.0060 'International Tables Vol C Tables 4.2.6.8 and 6.1.1.4'
S S 0.1246 0.1234 'International Tables Vol C Tables 4.2.6.8 and 6.1.1.4'

loop_
_geom_angle_atom_site_label_1
_geom_angle_atom_site_label_2
_geom_angle_atom_site_label_3
_geom_angle
C2 C1 C6 121.97(18)
C2 C1 N1 128.02(18)
C6 C1 N1 110.01(15)
C1 C2 C3 117.8(2)
C1 C2 H2 121.1
C3 C2 H2 121.1
C4 C3 C2 120.95(19)
C4 C3 H3 119.5
C2 C3 H3 119.5
C3 C4 C5 120.6(2)
C3 C4 H4 119.7
C5 C4 H4 119.7
C6 C5 C4 119.3(2)
C6 C5 H5 120.4
C4 C5 H5 120.4
C5 C6 C1 119.34(17)
C5 C6 C7 131.98(17)
C1 C6 C7 108.61(15)
N2 C7 C6 116.59(14)
N2 C7 C8 108.57(13)
C6 C7 C8 101.61(13)
N2 C7 C14 102.47(13)
C6 C7 C14 115.69(14)
C8 C7 C14 112.06(14)
O2 C8 N1 126.11(16)
O2 C8 C7 125.75(15)
N1 C8 C7 108.14(14)
N2 C9 C10 104.31(16)
N2 C9 H9A 110.9
C10 C9 H9A 110.9
N2 C9 H9B 110.9
C10 C9 H9B 110.9
H9A C9 H9B 108.9
C11 C10 C9 103.73(17)
C11 C10 H10A 111.0
C9 C10 H10A 111.0
C11 C10 H10B 111.0
C9 C10 H10B 111.0
H10A C10 H10B 109.0
C10 C11 C12 102.96(16)
C10 C11 H11A 111.2
C12 C11 H11A 111.2
C10 C11 H11B 111.2
C12 C11 H11B 111.2
H11A C11 H11B 109.1
N2 C12 C13 105.10(14)
N2 C12 C11 104.56(15)
C13 C12 C11 117.70(16)
N2 C12 H12 109.7
C13 C12 H12 109.7
C11 C12 H12 109.7
C22 C13 C12 114.85(15)
C22 C13 C14 115.80(14)
C12 C13 C14 103.44(14)
C22 C13 H13 107.4
C12 C13 H13 107.4
C14 C13 H13 107.4
C15 C14 C13 112.50(14)
C15 C14 C7 115.27(14)
C13 C14 C7 103.13(13)
C15 C14 H14 108.6
C13 C14 H14 108.6
C7 C14 H14 108.6
O1 C15 C16 120.99(16)
O1 C15 C14 119.13(16)
C16 C15 C14 119.87(15)
C21 C16 C17 118.18(16)
C21 C16 C15 122.89(16)
C17 C16 C15 118.93(16)
C18 C17 C16 120.03(18)
C18 C17 H17 120.0
C16 C17 H17 120.0
C17 C18 C19 121.61(18)
C17 C18 H18 119.2
C19 C18 H18 119.2
C18 C19 C20 119.08(17)
C18 C19 C30 119.51(18)
C20 C19 C30 121.41(19)
C21 C20 C19 118.87(17)
C21 C20 C31 119.46(17)
C19 C20 C31 121.65(17)
C16 C21 C20 122.17(17)
C16 C21 H21 118.9
C20 C21 H21 118.9
C23 C22 C13 128.09(18)
C23 C22 S1 109.12(14)
C13 C22 S1 122.77(14)
C22 C23 N3 115.7(2)
C22 C23 C29 126.31(19)
N3 C23 C29 117.93(19)
C25 N3 C23 110.32(19)
N3 C25 S1 115.74(17)
N3 C25 H25 122.1
S1 C25 H25 122.1
N1 C26 C27 112.65(17)
N1 C26 H26A 109.1
C27 C26 H26A 109.1
N1 C26 H26B 109.1
C27 C26 H26B 109.1
H26A C26 H26B 107.8
C28 C27 C26 123.7(2)
C28 C27 H27 118.2
C26 C27 H27 118.2
C27 C28 H28A 120.0
C27 C28 H28B 120.0
H28A C28 H28B 120.0
C23 C29 H29A 109.5
C23 C29 H29B 109.5
H29A C29 H29B 109.5
C23 C29 H29C 109.5
H29A C29 H29C 109.5
H29B C29 H29C 109.5
C19 C30 H30A 109.5
C19 C30 H30B 109.5
H30A C30 H30B 109.5
C19 C30 H30C 109.5
H30A C30 H30C 109.5
H30B C30 H30C 109.5
C20 C31 H31A 109.5
C20 C31 H31B 109.5
H31A C31 H31B 109.5
C20 C31 H31C 109.5
H31A C31 H31C 109.5
H31B C31 H31C 109.5
C8 N1 C1 111.42(14)
C8 N1 C26 123.80(16)
C1 N1 C26 124.68(15)
C7 N2 C12 112.11(13)
C7 N2 C9 121.47(15)
C12 N2 C9 110.19(14)
C25 S1 C22 89.08(11)

loop_
_geom_bond_atom_site_label_1
_geom_bond_atom_site_label_2
_geom_bond_distance
C1 C2 1.381(3)
C1 C6 1.392(3)
C1 N1 1.411(2)
C2 C3 1.387(3)
C2 H2 0.9300
C3 C4 1.376(3)
C3 H3 0.9300
C4 C5 1.391(3)
C4 H4 0.9300
C5 C6 1.377(3)
C5 H5 0.9300
C6 C7 1.522(2)
C7 N2 1.466(2)
C7 C8 1.555(2)
C7 C14 1.559(2)
C8 O2 1.214(2)
C8 N1 1.362(2)
C9 N2 1.468(2)
C9 C10 1.514(3)
C9 H9A 0.9700
C9 H9B 0.9700
C10 C11 1.506(3)
C10 H10A 0.9700
C10 H10B 0.9700
C11 C12 1.530(3)
C11 H11A 0.9700
C11 H11B 0.9700
C12 N2 1.468(2)
C12 C13 1.529(3)
C12 H12 0.9800
C13 C22 1.498(2)
C13 C14 1.535(2)
C13 H13 0.9800
C14 C15 1.532(2)
C14 H14 0.9800
C15 O1 1.217(2)
C15 C16 1.484(2)
C16 C21 1.389(2)
C16 C17 1.396(2)
C17 C18 1.379(3)
C17 H17 0.9300
C18 C19 1.390(3)
C18 H18 0.9300
C19 C20 1.394(3)
C19 C30 1.506(3)
C20 C21 1.393(3)
C20 C31 1.502(3)
C21 H21 0.9300
C22 C23 1.357(3)
C22 S1 1.7244(19)
C23 N3 1.379(3)
C23 C29 1.497(3)
N3 C25 1.282(3)
C25 S1 1.716(2)
C25 H25 0.9300
C26 N1 1.459(2)
C26 C27 1.499(3)
C26 H26A 0.9700
C26 H26B 0.9700
C27 C28 1.298(3)
C27 H27 0.9300
C28 H28A 0.9300
C28 H28B 0.9300
C29 H29A 0.9600
C29 H29B 0.9600
C29 H29C 0.9600
C30 H30A 0.9600
C30 H30B 0.9600
C30 H30C 0.9600
C31 H31A 0.9600
C31 H31B 0.9600
C31 H31C 0.9600

loop_
_geom_hbond_atom_site_label_D
_geom_hbond_atom_site_label_H
_geom_hbond_atom_site_label_A
_geom_hbond_site_symmetry_A
_geom_hbond_distance_DH
_geom_hbond_distance_HA
_geom_hbond_distance_DA
_geom_hbond_angle_DHA
C21 H21 O2 . 0.93 2.43 3.191(2) 138
C30 H30A O2 4_566 0.96 2.57 3.533(3) 178

loop_
_geom_torsion_atom_site_label_1
_geom_torsion_atom_site_label_2
_geom_torsion_atom_site_label_3
_geom_torsion_atom_site_label_4
_geom_torsion
C6 C1 C2 C3 -1.1(3)
N1 C1 C2 C3 179.66(19)
C1 C2 C3 C4 -0.1(3)
C2 C3 C4 C5 1.1(4)
C3 C4 C5 C6 -0.8(3)
C4 C5 C6 C1 -0.4(3)
C4 C5 C6 C7 175.96(19)
C2 C1 C6 C5 1.4(3)
N1 C1 C6 C5 -179.25(17)
C2 C1 C6 C7 -175.73(18)
N1 C1 C6 C7 3.6(2)
C5 C6 C7 N2 -63.4(3)
C1 C6 C7 N2 113.23(17)
C5 C6 C7 C8 178.8(2)
C1 C6 C7 C8 -4.58(18)
C5 C6 C7 C14 57.1(3)
C1 C6 C7 C14 -126.20(16)
N2 C7 C8 O2 60.6(2)
C6 C7 C8 O2 -175.91(17)
C14 C7 C8 O2 -51.8(2)
N2 C7 C8 N1 -119.33(15)
C6 C7 C8 N1 4.11(18)
C14 C7 C8 N1 128.21(15)
N2 C9 C10 C11 -32.1(2)
C9 C10 C11 C12 37.9(2)
C10 C11 C12 N2 -29.4(2)
C10 C11 C12 C13 -145.56(18)
N2 C12 C13 C22 152.65(15)
C11 C12 C13 C22 -91.5(2)
N2 C12 C13 C14 25.51(18)
C11 C12 C13 C14 141.35(17)
C22 C13 C14 C15 72.1(2)
C12 C13 C14 C15 -161.31(14)
C22 C13 C14 C7 -163.02(15)
C12 C13 C14 C7 -36.48(17)
N2 C7 C14 C15 156.57(14)
C6 C7 C14 C15 28.6(2)
C8 C7 C14 C15 -87.22(17)
N2 C7 C14 C13 33.57(16)
C6 C7 C14 C13 -94.39(17)
C8 C7 C14 C13 149.78(14)
C13 C14 C15 O1 13.8(2)
C7 C14 C15 O1 -104.05(19)
C13 C14 C15 C16 -167.26(15)
C7 C14 C15 C16 74.9(2)
O1 C15 C16 C21 -169.49(18)
C14 C15 C16 C21 11.6(3)
O1 C15 C16 C17 11.0(3)
C14 C15 C16 C17 -167.86(15)
C21 C16 C17 C18 -0.8(3)
C15 C16 C17 C18 178.67(16)
C16 C17 C18 C19 -1.1(3)
C17 C18 C19 C20 1.3(3)
C17 C18 C19 C30 -179.07(19)
C18 C19 C20 C21 0.5(3)
C30 C19 C20 C21 -179.18(18)
C18 C19 C20 C31 -177.71(19)
C30 C19 C20 C31 2.6(3)
C17 C16 C21 C20 2.6(3)
C15 C16 C21 C20 -176.85(16)
C19 C20 C21 C16 -2.5(3)
C31 C20 C21 C16 175.78(18)
C12 C13 C22 C23 101.5(2)
C14 C13 C22 C23 -137.95(19)
C12 C13 C22 S1 -76.69(19)
C14 C13 C22 S1 43.9(2)
C13 C22 C23 N3 -178.37(17)
S1 C22 C23 N3 0.0(2)
C13 C22 C23 C29 3.7(3)
S1 C22 C23 C29 -178.0(2)
C22 C23 N3 C25 -0.5(3)
C29 C23 N3 C25 177.7(2)
C23 N3 C25 S1 0.8(2)
N1 C26 C27 C28 136.2(2)
O2 C8 N1 C1 177.76(17)
C7 C8 N1 C1 -2.3(2)
O2 C8 N1 C26 1.3(3)
C7 C8 N1 C26 -178.70(17)
C2 C1 N1 C8 178.46(19)
C6 C1 N1 C8 -0.8(2)
C2 C1 N1 C26 -5.1(3)
C6 C1 N1 C26 175.59(18)
C27 C26 N1 C8 115.9(2)
C27 C26 N1 C1 -60.1(3)
C6 C7 N2 C12 108.89(17)
C8 C7 N2 C12 -137.19(15)
C14 C7 N2 C12 -18.49(18)
C6 C7 N2 C9 -24.4(2)
C8 C7 N2 C9 89.54(19)
C14 C7 N2 C9 -151.77(16)
C13 C12 N2 C7 -4.19(19)
C11 C12 N2 C7 -128.77(16)
C13 C12 N2 C9 134.38(16)
C11 C12 N2 C9 9.8(2)
C10 C9 N2 C7 147.77(17)
C10 C9 N2 C12 13.7(2)
N3 C25 S1 C22 -0.64(18)
C23 C22 S1 C25 0.32(15)
C13 C22 S1 C25 178.81(16)
